data_7720617
loop_
_publ_author_name
'Mitra, Mousree'
'Mr&#xf3;zek, Ond&#x159;ej'
'Belyaev, Andrey'
'Janiak, Lars'
'Marian, Christel M.'
'Steffen, Andreas'

_publ_section_title
;
 Synthesis, structural characterization and rigidity dependent dual
 phosphorescence behavior of high-energy phosphorescent zinc(II) cyclic
 (alkyl)(amino)carbene complexes.
;
_journal_issue 14
_journal_name_full 'Dalton transactions (Cambridge, England : 2003)'
_journal_page_first 5519
_journal_page_last 5528
_journal_paper_doi 10.1039/d6dt00177g
_journal_volume 55
_journal_year 2026
_chemical_formula_moiety 'C44 H70 Cl4 N2 Zn2'
_chemical_formula_sum 'C44 H70 Cl4 N2 Zn2'
_chemical_formula_weight 899.56
_space_group_crystal_system triclinic
_space_group_IT_number 2
_space_group_name_Hall '-P 1'
_space_group_name_H-M_alt 'P -1'
_atom_sites_solution_hydrogens geom
_atom_sites_solution_primary iterative
_audit_creation_date 2024-11-22
_audit_creation_method
;
Olex2 1.5
(compiled 2021.07.19 svn.r715e62df for OlexSys, GUI svn.r6380)
;
_audit_update_record
;
2024-11-22 deposited with the CCDC.	2026-03-05 downloaded from the CCDC.
;
_cell_angle_alpha 85.6490(10)
_cell_angle_beta 71.7360(10)
_cell_angle_gamma 74.3470(10)
_cell_formula_units_Z 1
_cell_length_a 9.6079(2)
_cell_length_b 10.8332(3)
_cell_length_c 11.6499(3)
_cell_measurement_reflns_used 9967
_cell_measurement_temperature 100.00
_cell_measurement_theta_max 30.01
_cell_measurement_theta_min 2.67
_cell_volume 1108.73(5)
_computing_molecular_graphics 'Olex2 1.5 (Dolomanov et al., 2009)'
_computing_publication_material 'Olex2 1.5 (Dolomanov et al., 2009)'
_computing_structure_refinement 'SHELXL 2019/3 (Sheldrick, 2015)'
_computing_structure_solution 'olex2.solve 1.5 (Bourhis et al., 2015)'
_diffrn_ambient_temperature 100.00
_diffrn_detector HPAD
_diffrn_detector_area_resol_mean 7.41
_diffrn_detector_type 'CMOS Photon 100'
_diffrn_measured_fraction_theta_full 0.997
_diffrn_measured_fraction_theta_max 0.997
_diffrn_measurement_device_type 'Bruker D8 VENTURE dual wavelength Mo/Cu'
_diffrn_measurement_method '\f and \w scans'
_diffrn_measurement_specimen_support 'MiTeGen micromount'
_diffrn_radiation_monochromator 'multilayer optics'
_diffrn_radiation_type MoK\a
_diffrn_radiation_wavelength 0.71073
_diffrn_reflns_av_R_equivalents 0.0198
_diffrn_reflns_av_unetI/netI 0.0148
_diffrn_reflns_Laue_measured_fraction_full 0.997
_diffrn_reflns_Laue_measured_fraction_max 0.997
_diffrn_reflns_limit_h_max 12
_diffrn_reflns_limit_h_min -12
_diffrn_reflns_limit_k_max 13
_diffrn_reflns_limit_k_min -14
_diffrn_reflns_limit_l_max 14
_diffrn_reflns_limit_l_min -15
_diffrn_reflns_number 25546
_diffrn_reflns_point_group_measured_fraction_full 0.997
_diffrn_reflns_point_group_measured_fraction_max 0.997
_diffrn_reflns_theta_full 25.242
_diffrn_reflns_theta_max 27.497
_diffrn_reflns_theta_min 2.697
_diffrn_source_current 1.4
_diffrn_source_power 0.07
_diffrn_source_voltage 50.0
_diffrn_standards_number 0
_exptl_absorpt_coefficient_mu 1.355
_exptl_absorpt_correction_T_max 0.789
_exptl_absorpt_correction_T_min 0.689
_exptl_absorpt_correction_type multi-scan
_exptl_absorpt_process_details SADABS
_exptl_crystal_colour 'clear colourless'
_exptl_crystal_colour_lustre clear
_exptl_crystal_colour_primary colourless
_exptl_crystal_density_diffrn 1.347
_exptl_crystal_description block
_exptl_crystal_F_000 476
_exptl_crystal_size_max 0.08
_exptl_crystal_size_mid 0.06
_exptl_crystal_size_min 0.03
_refine_diff_density_max 0.403
_refine_diff_density_min -0.192
_refine_diff_density_rms 0.044
_refine_ls_extinction_method none
_refine_ls_goodness_of_fit_ref 1.045
_refine_ls_hydrogen_treatment constr
_refine_ls_matrix_type full
_refine_ls_number_parameters 243
_refine_ls_number_reflns 5073
_refine_ls_number_restraints 0
_refine_ls_restrained_S_all 1.045
_refine_ls_R_factor_all 0.0188
_refine_ls_R_factor_gt 0.0181
_refine_ls_shift/su_max 0.002
_refine_ls_shift/su_mean 0.000
_refine_ls_structure_factor_coef Fsqd
_refine_ls_weighting_details 'w=1/[\s^2^(Fo^2^)+(0.0208P)^2^+0.4809P] where P=(Fo^2^+2Fc^2^)/3'
_refine_ls_weighting_scheme calc
_refine_ls_wR_factor_gt 0.0463
_refine_ls_wR_factor_ref 0.0467
_reflns_Friedel_coverage 0.000
_reflns_number_gt 4912
_reflns_number_total 5073
_reflns_threshold_expression 'I > 2\s(I)'
_cod_data_source_file d6dt00177g2.cif
_cod_data_source_block 3
_cod_depositor_comments 'Adding full bibliography for 7720617--7720624.cif.'
_cod_database_code 7720617
_shelx_shelxl_version_number 2019/3
_shelx_space_group_comment
;
The symmetry employed for this shelxl refinement is uniquely defined
by the following loop, which should always be used as a source of
symmetry information in preference to the above space-group names.
They are only intended as comments.
;
_shelx_estimated_absorpt_t_max 0.960
_shelx_estimated_absorpt_t_min 0.899
_diffrn_ambient_temperature_device 'Oxford Cryostream 800'
_olex2_refinement_description
;
1. Fixed Uiso
 At 1.2 times of:
  All C(H) groups, All C(H,H) groups
 At 1.5 times of:
  All C(H,H,H) groups
2.a Ternary CH refined with riding coordinates:
 C17(H17), C20(H20)
2.b Secondary CH2 refined with riding coordinates:
 C3(H3A,H3B), C7(H7A,H7B), C10(H10A,H10B)
2.c Aromatic/amide H refined with riding coordinates:
 C13(H13), C14(H14), C15(H15)
2.d Idealised Me refined as rotating group:
 C5(H5A,H5B,H5C), C6(H6A,H6B,H6C), C8(H8A,H8B,H8C), C9(H9A,H9B,H9C), C18(H18A,
 H18B,H18C), C19(H19A,H19B,H19C), C21(H21A,H21B,H21C), C22(H22A,H22B,H22C)
;
_olex2_submission_special_instructions 'No special instructions were received'

loop_
_space_group_symop_operation_xyz
'x, y, z'
'-x, -y, -z'

loop_
_atom_site_label
_atom_site_type_symbol
_atom_site_fract_x
_atom_site_fract_y
_atom_site_fract_z
_atom_site_U_iso_or_equiv
_atom_site_adp_type
_atom_site_occupancy
_atom_site_site_symmetry_order
_atom_site_calc_flag
_atom_site_refinement_flags_posn
_atom_site_refinement_flags_adp
_atom_site_refinement_flags_occupancy
_atom_site_disorder_assembly
_atom_site_disorder_group
Zn1 Zn 0.44374(2) 0.12086(2) 0.59274(2) 0.01051(4) Uani 1 1 d . . . . .
Cl1 Cl 0.41623(3) 0.09670(2) 0.40135(2) 0.01304(6) Uani 1 1 d . . . . .
Cl2 Cl 0.62028(3) 0.22625(3) 0.56218(2) 0.01593(6) Uani 1 1 d . . . . .
N1 N 0.17997(10) 0.26628(8) 0.79038(8) 0.00974(17) Uani 1 1 d . . . . .
C1 C 0.23534(12) 0.16346(10) 0.72278(9) 0.00996(19) Uani 1 1 d . . . . .
C2 C 0.12116(12) 0.08347(10) 0.75241(9) 0.01087(19) Uani 1 1 d . . . . .
C3 C -0.00305(12) 0.14858(10) 0.86703(10) 0.0125(2) Uani 1 1 d . . . . .
H3A H -0.105083 0.156916 0.859679 0.015 Uiso 1 1 calc R U . . .
H3B H 0.006235 0.096759 0.939290 0.015 Uiso 1 1 calc R U . . .
C4 C 0.01945(12) 0.28100(10) 0.87862(9) 0.0116(2) Uani 1 1 d . . . . .
C5 C 0.01211(13) 0.31050(11) 1.00675(10) 0.0163(2) Uani 1 1 d . . . . .
H5A H 0.077364 0.238016 1.036629 0.024 Uiso 1 1 calc R U . . .
H5B H -0.092759 0.324753 1.059685 0.024 Uiso 1 1 calc R U . . .
H5C H 0.047019 0.387657 1.006211 0.024 Uiso 1 1 calc R U . . .
C6 C -0.09312(13) 0.38918(11) 0.83684(11) 0.0168(2) Uani 1 1 d . . . . .
H6A H -0.062427 0.469116 0.832151 0.025 Uiso 1 1 calc R U . . .
H6B H -0.194861 0.399978 0.894658 0.025 Uiso 1 1 calc R U . . .
H6C H -0.094211 0.367756 0.756953 0.025 Uiso 1 1 calc R U . . .
C7 C 0.19649(12) -0.05734(10) 0.77505(10) 0.0135(2) Uani 1 1 d . . . . .
H7A H 0.116610 -0.104010 0.804370 0.016 Uiso 1 1 calc R U . . .
H7B H 0.266232 -0.097014 0.697137 0.016 Uiso 1 1 calc R U . . .
C8 C 0.28526(13) -0.07497(11) 0.86588(10) 0.0168(2) Uani 1 1 d . . . . .
H8A H 0.374138 -0.040659 0.832276 0.025 Uiso 1 1 calc R U . . .
H8B H 0.318500 -0.166428 0.882583 0.025 Uiso 1 1 calc R U . . .
H8C H 0.220109 -0.029151 0.941084 0.025 Uiso 1 1 calc R U . . .
C9 C -0.05269(13) 0.00634(12) 0.66045(11) 0.0191(2) Uani 1 1 d . . . . .
H9A H -0.110884 0.032656 0.603046 0.029 Uiso 1 1 calc R U . . .
H9B H -0.122387 0.016048 0.743131 0.029 Uiso 1 1 calc R U . . .
H9C H 0.005055 -0.083547 0.645313 0.029 Uiso 1 1 calc R U . . .
C10 C 0.05670(13) 0.09038(11) 0.64461(10) 0.0143(2) Uani 1 1 d . . . . .
H10A H 0.003199 0.180449 0.634499 0.017 Uiso 1 1 calc R U . . .
H10B H 0.142243 0.063593 0.569792 0.017 Uiso 1 1 calc R U . . .
C11 C 0.26184(12) 0.36337(10) 0.78527(9) 0.01058(19) Uani 1 1 d . . . . .
C12 C 0.24975(12) 0.46544(10) 0.70365(9) 0.0118(2) Uani 1 1 d . . . . .
C13 C 0.32736(13) 0.55741(10) 0.70425(10) 0.0147(2) Uani 1 1 d . . . . .
H13 H 0.320263 0.628081 0.650965 0.018 Uiso 1 1 calc R U . . .
C14 C 0.41444(13) 0.54742(11) 0.78112(10) 0.0162(2) Uani 1 1 d . . . . .
H14 H 0.464993 0.611663 0.781068 0.019 Uiso 1 1 calc R U . . .
C15 C 0.42793(13) 0.44389(11) 0.85809(10) 0.0157(2) Uani 1 1 d . . . . .
H15 H 0.489151 0.437468 0.909533 0.019 Uiso 1 1 calc R U . . .
C16 C 0.35336(12) 0.34884(10) 0.86154(9) 0.0126(2) Uani 1 1 d . . . . .
C17 C 0.38478(12) 0.23109(11) 0.93944(10) 0.0141(2) Uani 1 1 d . . . . .
H17 H 0.315291 0.177580 0.937886 0.017 Uiso 1 1 calc R U . . .
C18 C 0.54920(13) 0.15074(12) 0.88559(11) 0.0190(2) Uani 1 1 d . . . . .
H18A H 0.565322 0.125908 0.802318 0.028 Uiso 1 1 calc R U . . .
H18B H 0.567656 0.073590 0.934091 0.028 Uiso 1 1 calc R U . . .
H18C H 0.619375 0.201540 0.886053 0.028 Uiso 1 1 calc R U . . .
C19 C 0.35590(14) 0.26618(12) 1.07177(10) 0.0200(2) Uani 1 1 d . . . . .
H19A H 0.427715 0.313746 1.075918 0.030 Uiso 1 1 calc R U . . .
H19B H 0.369656 0.187681 1.119243 0.030 Uiso 1 1 calc R U . . .
H19C H 0.251925 0.319506 1.104522 0.030 Uiso 1 1 calc R U . . .
C20 C 0.16795(12) 0.47706(10) 0.60877(10) 0.0135(2) Uani 1 1 d . . . . .
H20 H 0.110723 0.409792 0.624222 0.016 Uiso 1 1 calc R U . . .
C21 C 0.28464(13) 0.45435(11) 0.48187(10) 0.0166(2) Uani 1 1 d . . . . .
H21A H 0.340569 0.520456 0.465015 0.025 Uiso 1 1 calc R U . . .
H21B H 0.231833 0.458476 0.421516 0.025 Uiso 1 1 calc R U . . .
H21C H 0.355792 0.369656 0.478313 0.025 Uiso 1 1 calc R U . . .
C22 C 0.05505(13) 0.60925(11) 0.61337(11) 0.0196(2) Uani 1 1 d . . . . .
H22A H -0.016071 0.625916 0.695246 0.029 Uiso 1 1 calc R U . . .
H22B H -0.001322 0.610457 0.556079 0.029 Uiso 1 1 calc R U . . .
H22C H 0.110633 0.675589 0.591711 0.029 Uiso 1 1 calc R U . . .

loop_
_atom_site_aniso_label
_atom_site_aniso_U_11
_atom_site_aniso_U_22
_atom_site_aniso_U_33
_atom_site_aniso_U_23
_atom_site_aniso_U_13
_atom_site_aniso_U_12
Zn1 0.00968(6) 0.01013(6) 0.00990(6) -0.00135(4) -0.00010(5) -0.00261(5)
Cl1 0.01407(12) 0.01195(12) 0.01087(11) -0.00056(9) -0.00277(9) -0.00075(9)
Cl2 0.01462(12) 0.01596(12) 0.01798(13) 0.00164(10) -0.00321(10) -0.00770(10)
N1 0.0086(4) 0.0108(4) 0.0090(4) 0.0006(3) -0.0014(3) -0.0027(3)
C1 0.0105(5) 0.0104(5) 0.0092(4) 0.0012(4) -0.0040(4) -0.0023(4)
C2 0.0102(5) 0.0107(5) 0.0110(5) -0.0009(4) -0.0017(4) -0.0033(4)
C3 0.0109(5) 0.0129(5) 0.0125(5) -0.0004(4) -0.0008(4) -0.0042(4)
C4 0.0087(5) 0.0123(5) 0.0112(5) -0.0012(4) 0.0007(4) -0.0025(4)
C5 0.0158(5) 0.0186(5) 0.0120(5) -0.0043(4) 0.0003(4) -0.0045(4)
C6 0.0118(5) 0.0147(5) 0.0192(5) 0.0010(4) -0.0013(4) 0.0001(4)
C7 0.0128(5) 0.0105(5) 0.0161(5) 0.0005(4) -0.0027(4) -0.0032(4)
C8 0.0150(5) 0.0160(5) 0.0172(5) 0.0037(4) -0.0038(4) -0.0026(4)
C9 0.0158(5) 0.0228(6) 0.0213(6) -0.0042(5) -0.0060(4) -0.0075(5)
C10 0.0143(5) 0.0166(5) 0.0136(5) -0.0005(4) -0.0055(4) -0.0051(4)
C11 0.0094(5) 0.0097(5) 0.0110(5) -0.0032(4) -0.0004(4) -0.0021(4)
C12 0.0104(5) 0.0112(5) 0.0115(5) -0.0024(4) -0.0005(4) -0.0019(4)
C13 0.0159(5) 0.0121(5) 0.0143(5) -0.0014(4) -0.0009(4) -0.0046(4)
C14 0.0159(5) 0.0150(5) 0.0182(5) -0.0045(4) -0.0018(4) -0.0078(4)
C15 0.0140(5) 0.0187(5) 0.0156(5) -0.0042(4) -0.0051(4) -0.0044(4)
C16 0.0112(5) 0.0136(5) 0.0110(5) -0.0026(4) -0.0015(4) -0.0013(4)
C17 0.0140(5) 0.0152(5) 0.0130(5) -0.0007(4) -0.0060(4) -0.0014(4)
C18 0.0156(5) 0.0201(6) 0.0181(5) -0.0007(4) -0.0055(4) 0.0011(4)
C19 0.0219(6) 0.0220(6) 0.0147(5) -0.0026(4) -0.0077(5) -0.0003(5)
C20 0.0142(5) 0.0125(5) 0.0141(5) 0.0021(4) -0.0045(4) -0.0043(4)
C21 0.0201(6) 0.0166(5) 0.0133(5) 0.0010(4) -0.0047(4) -0.0061(4)
C22 0.0163(5) 0.0173(5) 0.0232(6) 0.0044(4) -0.0063(5) -0.0017(4)

loop_
_atom_type_symbol
_atom_type_description
_atom_type_scat_dispersion_real
_atom_type_scat_dispersion_imag
_atom_type_scat_source
C C 0.0033 0.0016 'International Tables Vol C Tables 4.2.6.8 and 6.1.1.4'
H H 0.0000 0.0000 'International Tables Vol C Tables 4.2.6.8 and 6.1.1.4'
Cl Cl 0.1484 0.1585 'International Tables Vol C Tables 4.2.6.8 and 6.1.1.4'
N N 0.0061 0.0033 'International Tables Vol C Tables 4.2.6.8 and 6.1.1.4'
Zn Zn 0.2839 1.4301 'International Tables Vol C Tables 4.2.6.8 and 6.1.1.4'

loop_
_geom_angle_atom_site_label_1
_geom_angle_atom_site_label_2
_geom_angle_atom_site_label_3
_geom_angle
_geom_angle_site_symmetry_1
_geom_angle_site_symmetry_3
_geom_angle_publ_flag
Cl1 Zn1 Cl1 93.732(9) . 2_656 ?
Cl2 Zn1 Cl1 102.466(11) . 2_656 ?
Cl2 Zn1 Cl1 106.568(10) . . ?
C1 Zn1 Cl1 112.92(3) . 2_656 ?
C1 Zn1 Cl1 110.40(3) . . ?
C1 Zn1 Cl2 125.84(3) . . ?
Zn1 Cl1 Zn1 86.268(9) . 2_656 ?
C1 N1 C4 115.66(9) . . ?
C1 N1 C11 123.62(9) . . ?
C11 N1 C4 120.72(8) . . ?
N1 C1 Zn1 124.45(8) . . ?
N1 C1 C2 109.70(9) . . ?
C2 C1 Zn1 125.84(7) . . ?
C1 C2 C3 104.09(8) . . ?
C1 C2 C7 110.79(8) . . ?
C1 C2 C10 108.62(8) . . ?
C3 C2 C10 111.37(9) . . ?
C7 C2 C3 112.00(8) . . ?
C7 C2 C10 109.81(9) . . ?
C2 C3 H3A 110.2 . . ?
C2 C3 H3B 110.2 . . ?
H3A C3 H3B 108.5 . . ?
C4 C3 C2 107.35(8) . . ?
C4 C3 H3A 110.2 . . ?
C4 C3 H3B 110.2 . . ?
C3 C4 N1 100.69(8) . . ?
C3 C4 C6 112.94(9) . . ?
C5 C4 N1 111.45(9) . . ?
C5 C4 C3 112.68(9) . . ?
C5 C4 C6 109.15(9) . . ?
C6 C4 N1 109.72(8) . . ?
C4 C5 H5A 109.5 . . ?
C4 C5 H5B 109.5 . . ?
C4 C5 H5C 109.5 . . ?
H5A C5 H5B 109.5 . . ?
H5A C5 H5C 109.5 . . ?
H5B C5 H5C 109.5 . . ?
C4 C6 H6A 109.5 . . ?
C4 C6 H6B 109.5 . . ?
C4 C6 H6C 109.5 . . ?
H6A C6 H6B 109.5 . . ?
H6A C6 H6C 109.5 . . ?
H6B C6 H6C 109.5 . . ?
C2 C7 H7A 108.6 . . ?
C2 C7 H7B 108.6 . . ?
H7A C7 H7B 107.6 . . ?
C8 C7 C2 114.66(9) . . ?
C8 C7 H7A 108.6 . . ?
C8 C7 H7B 108.6 . . ?
C7 C8 H8A 109.5 . . ?
C7 C8 H8B 109.5 . . ?
C7 C8 H8C 109.5 . . ?
H8A C8 H8B 109.5 . . ?
H8A C8 H8C 109.5 . . ?
H8B C8 H8C 109.5 . . ?
H9A C9 H9B 109.5 . . ?
H9A C9 H9C 109.5 . . ?
H9B C9 H9C 109.5 . . ?
C10 C9 H9A 109.5 . . ?
C10 C9 H9B 109.5 . . ?
C10 C9 H9C 109.5 . . ?
C2 C10 H10A 108.9 . . ?
C2 C10 H10B 108.9 . . ?
C9 C10 C2 113.52(9) . . ?
C9 C10 H10A 108.9 . . ?
C9 C10 H10B 108.9 . . ?
H10A C10 H10B 107.7 . . ?
C12 C11 N1 119.62(9) . . ?
C12 C11 C16 122.43(10) . . ?
C16 C11 N1 117.93(9) . . ?
C11 C12 C20 124.51(10) . . ?
C13 C12 C11 117.41(10) . . ?
C13 C12 C20 117.92(9) . . ?
C12 C13 H13 119.4 . . ?
C14 C13 C12 121.23(10) . . ?
C14 C13 H13 119.4 . . ?
C13 C14 H14 119.9 . . ?
C13 C14 C15 120.13(10) . . ?
C15 C14 H14 119.9 . . ?
C14 C15 H15 119.3 . . ?
C14 C15 C16 121.32(11) . . ?
C16 C15 H15 119.3 . . ?
C11 C16 C17 123.77(10) . . ?
C15 C16 C11 117.40(10) . . ?
C15 C16 C17 118.65(10) . . ?
C16 C17 H17 108.1 . . ?
C16 C17 C18 109.76(9) . . ?
C16 C17 C19 112.57(9) . . ?
C18 C17 H17 108.1 . . ?
C19 C17 H17 108.1 . . ?
C19 C17 C18 110.07(9) . . ?
C17 C18 H18A 109.5 . . ?
C17 C18 H18B 109.5 . . ?
C17 C18 H18C 109.5 . . ?
H18A C18 H18B 109.5 . . ?
H18A C18 H18C 109.5 . . ?
H18B C18 H18C 109.5 . . ?
C17 C19 H19A 109.5 . . ?
C17 C19 H19B 109.5 . . ?
C17 C19 H19C 109.5 . . ?
H19A C19 H19B 109.5 . . ?
H19A C19 H19C 109.5 . . ?
H19B C19 H19C 109.5 . . ?
C12 C20 H20 108.6 . . ?
C12 C20 C21 109.78(9) . . ?
C12 C20 C22 111.92(9) . . ?
C21 C20 H20 108.6 . . ?
C22 C20 H20 108.6 . . ?
C22 C20 C21 109.29(9) . . ?
C20 C21 H21A 109.5 . . ?
C20 C21 H21B 109.5 . . ?
C20 C21 H21C 109.5 . . ?
H21A C21 H21B 109.5 . . ?
H21A C21 H21C 109.5 . . ?
H21B C21 H21C 109.5 . . ?
C20 C22 H22A 109.5 . . ?
C20 C22 H22B 109.5 . . ?
C20 C22 H22C 109.5 . . ?
H22A C22 H22B 109.5 . . ?
H22A C22 H22C 109.5 . . ?
H22B C22 H22C 109.5 . . ?

loop_
_geom_bond_atom_site_label_1
_geom_bond_atom_site_label_2
_geom_bond_distance
_geom_bond_site_symmetry_2
_geom_bond_publ_flag
Zn1 Cl1 2.3858(3) 2_656 ?
Zn1 Cl1 2.3675(3) . ?
Zn1 Cl2 2.2163(3) . ?
Zn1 C1 2.0550(10) . ?
N1 C1 1.3018(13) . ?
N1 C4 1.5360(13) . ?
N1 C11 1.4616(13) . ?
C1 C2 1.5178(14) . ?
C2 C3 1.5474(14) . ?
C2 C7 1.5438(14) . ?
C2 C10 1.5539(15) . ?
C3 H3A 0.9900 . ?
C3 H3B 0.9900 . ?
C3 C4 1.5291(15) . ?
C4 C5 1.5262(15) . ?
C4 C6 1.5296(15) . ?
C5 H5A 0.9800 . ?
C5 H5B 0.9800 . ?
C5 H5C 0.9800 . ?
C6 H6A 0.9800 . ?
C6 H6B 0.9800 . ?
C6 H6C 0.9800 . ?
C7 H7A 0.9900 . ?
C7 H7B 0.9900 . ?
C7 C8 1.5267(16) . ?
C8 H8A 0.9800 . ?
C8 H8B 0.9800 . ?
C8 H8C 0.9800 . ?
C9 H9A 0.9800 . ?
C9 H9B 0.9800 . ?
C9 H9C 0.9800 . ?
C9 C10 1.5287(16) . ?
C10 H10A 0.9900 . ?
C10 H10B 0.9900 . ?
C11 C12 1.4074(15) . ?
C11 C16 1.4075(15) . ?
C12 C13 1.3978(15) . ?
C12 C20 1.5249(15) . ?
C13 H13 0.9500 . ?
C13 C14 1.3856(16) . ?
C14 H14 0.9500 . ?
C14 C15 1.3858(16) . ?
C15 H15 0.9500 . ?
C15 C16 1.3960(16) . ?
C16 C17 1.5266(15) . ?
C17 H17 1.0000 . ?
C17 C18 1.5384(15) . ?
C17 C19 1.5369(15) . ?
C18 H18A 0.9800 . ?
C18 H18B 0.9800 . ?
C18 H18C 0.9800 . ?
C19 H19A 0.9800 . ?
C19 H19B 0.9800 . ?
C19 H19C 0.9800 . ?
C20 H20 1.0000 . ?
C20 C21 1.5396(15) . ?
C20 C22 1.5386(15) . ?
C21 H21A 0.9800 . ?
C21 H21B 0.9800 . ?
C21 H21C 0.9800 . ?
C22 H22A 0.9800 . ?
C22 H22B 0.9800 . ?
C22 H22C 0.9800 . ?

loop_
_geom_torsion_atom_site_label_1
_geom_torsion_atom_site_label_2
_geom_torsion_atom_site_label_3
_geom_torsion_atom_site_label_4
_geom_torsion
_geom_torsion_site_symmetry_1
_geom_torsion_site_symmetry_2
_geom_torsion_site_symmetry_3
_geom_torsion_site_symmetry_4
_geom_torsion_publ_flag
Zn1 C1 C2 C3 172.37(7) . . . . ?
Zn1 C1 C2 C7 51.81(11) . . . . ?
Zn1 C1 C2 C10 -68.89(10) . . . . ?
N1 C1 C2 C3 -9.31(11) . . . . ?
N1 C1 C2 C7 -129.87(9) . . . . ?
N1 C1 C2 C10 109.44(10) . . . . ?
N1 C11 C12 C13 178.53(9) . . . . ?
N1 C11 C12 C20 -6.24(15) . . . . ?
N1 C11 C16 C15 -178.41(9) . . . . ?
N1 C11 C16 C17 6.51(15) . . . . ?
C1 N1 C4 C3 10.05(11) . . . . ?
C1 N1 C4 C5 129.77(10) . . . . ?
C1 N1 C4 C6 -109.22(10) . . . . ?
C1 N1 C11 C12 88.49(13) . . . . ?
C1 N1 C11 C16 -90.12(12) . . . . ?
C1 C2 C3 C4 15.36(11) . . . . ?
C1 C2 C7 C8 51.07(12) . . . . ?
C1 C2 C10 C9 176.35(9) . . . . ?
C2 C3 C4 N1 -14.96(10) . . . . ?
C2 C3 C4 C5 -133.78(9) . . . . ?
C2 C3 C4 C6 101.96(10) . . . . ?
C3 C2 C7 C8 -64.66(12) . . . . ?
C3 C2 C10 C9 -69.59(11) . . . . ?
C4 N1 C1 Zn1 177.86(7) . . . . ?
C4 N1 C1 C2 -0.49(12) . . . . ?
C4 N1 C11 C12 -91.58(12) . . . . ?
C4 N1 C11 C16 89.82(11) . . . . ?
C7 C2 C3 C4 135.10(9) . . . . ?
C7 C2 C10 C9 55.05(12) . . . . ?
C10 C2 C3 C4 -101.49(10) . . . . ?
C10 C2 C7 C8 171.06(9) . . . . ?
C11 N1 C1 Zn1 -2.20(14) . . . . ?
C11 N1 C1 C2 179.45(9) . . . . ?
C11 N1 C4 C3 -169.89(9) . . . . ?
C11 N1 C4 C5 -50.17(12) . . . . ?
C11 N1 C4 C6 70.84(12) . . . . ?
C11 C12 C13 C14 0.86(16) . . . . ?
C11 C12 C20 C21 -108.88(11) . . . . ?
C11 C12 C20 C22 129.57(11) . . . . ?
C11 C16 C17 C18 107.31(12) . . . . ?
C11 C16 C17 C19 -129.72(11) . . . . ?
C12 C11 C16 C15 3.03(15) . . . . ?
C12 C11 C16 C17 -172.06(10) . . . . ?
C12 C13 C14 C15 1.01(17) . . . . ?
C13 C12 C20 C21 66.33(12) . . . . ?
C13 C12 C20 C22 -55.22(13) . . . . ?
C13 C14 C15 C16 -0.91(17) . . . . ?
C14 C15 C16 C11 -1.05(16) . . . . ?
C14 C15 C16 C17 174.29(10) . . . . ?
C15 C16 C17 C18 -67.72(13) . . . . ?
C15 C16 C17 C19 55.25(13) . . . . ?
C16 C11 C12 C13 -2.93(15) . . . . ?
C16 C11 C12 C20 172.31(10) . . . . ?
C20 C12 C13 C14 -174.70(10) . . . . ?
